data_9015909
loop_
_publ_author_name
'Sun, W.'
'Huang, Y.-X.'
'Li, Z.'
'Pan, Y.'
'Mi, J.-X.'

_publ_section_title
;
 Hydrothermal synthesis and single-crystal X-ray structure refinement of
 three borates: sibirskite, parasibirskite and priceite
 Note: T = 295 K
;
_journal_name_full 'The Canadian Mineralogist'
_journal_page_first 823
_journal_page_last 834
_journal_paper_doi 10.3749/canmin.49.3.823
_journal_volume 49
_journal_year 2011
_chemical_compound_source Synthetic
_chemical_formula_sum 'B Ca H O3'
_chemical_name_mineral Sibirskite
_space_group_IT_number 14
_symmetry_space_group_name_Hall '-P 2ybc'
_symmetry_space_group_name_H-M 'P 1 21/c 1'
_cell_angle_alpha 90
_cell_angle_beta 119.452
_cell_angle_gamma 90
_cell_length_a 3.5624
_cell_length_b 9.5225
_cell_length_c 8.6231
_cell_formula_units_Z 4
_cell_volume 254.718
_database_code_amcsd 0018463
_exptl_crystal_density_diffrn 2.605
_cod_original_formula_sum 'Ca H B O3'
_cod_database_code 9015909

loop_
_space_group_symop_operation_xyz
x,y,z
x,1/2-y,1/2+z
-x,1/2+y,1/2-z
-x,-y,-z

loop_
_atom_site_aniso_label
_atom_site_aniso_U_11
_atom_site_aniso_U_22
_atom_site_aniso_U_33
_atom_site_aniso_U_12
_atom_site_aniso_U_13
_atom_site_aniso_U_23
Ca(1) 0.01030 0.01030 0.01170 -0.00040 0.00560 -0.00050
B(1) 0.00560 0.01530 0.00940 -0.00020 0.00350 -0.00010
O(1) 0.01290 0.00870 0.01110 0.00050 0.00550 -0.00130
O(2) 0.01340 0.01170 0.01230 -0.00190 0.00730 -0.00300
O(3) 0.02740 0.01080 0.01620 0.00250 0.01420 0.00270

loop_
_atom_site_label
_atom_site_fract_x
_atom_site_fract_y
_atom_site_fract_z
_atom_site_U_iso_or_equiv
Ca(1) 0.50358 0.49298 0.71256 ?
H(1) -0.00600 0.88700 0.93800 0.03500
B(1) 0.14050 0.23630 0.42500 ?
O(1) 0.16410 0.37940 0.42620 ?
O(2) 0.10260 0.15250 0.29080 ?
O(3) 0.12820 0.16690 0.56710 ?

loop_
_cod_related_entry_id
_cod_related_entry_database
_cod_related_entry_code
1 AMCSD 0018463
